data_7202634
loop_
_publ_author_name
'Ayumi Saitoh'
'Hitoshi Miyasaka'
'Masahiro Yamashita'
'Rodolphe Cl\'erac'

_publ_section_title
;
 Direct evidence of exchange interaction dependence of magnetization
 relaxation in a family of ferromagnetic-type single-chain magnets
;
_journal_issue 19
_journal_name_full 'Journal of Materials Chemistry'
_journal_page_first 2002
_journal_paper_doi 10.1039/b617493k
_journal_volume 17
_journal_year 2007
_chemical_formula_moiety 'C24.64 H28.64 Cl1.92 N8 O4 Ni '
_chemical_formula_sum 'C24.64 H28.64 Cl1.92 N8 Ni O4'
_chemical_formula_weight 627.64
_space_group_IT_number 15
_symmetry_cell_setting monoclinic
_symmetry_Int_Tables_number 15
_symmetry_space_group_name_Hall '-C 2yc'
_symmetry_space_group_name_H-M 'C 1 2/c 1'
_cell_angle_alpha 90.0000
_cell_angle_beta 107.737(13)
_cell_angle_gamma 90.0000
_cell_formula_units_Z 4
_cell_length_a 16.960(17)
_cell_length_b 10.715(11)
_cell_length_c 16.298(17)
_cell_measurement_reflns_used 3168
_cell_measurement_temperature 93.1
_cell_measurement_theta_max 27.5
_cell_measurement_theta_min 4.0
_cell_volume 2821(5)
_computing_cell_refinement CrystalClear
_computing_data_collection CrystalClear
_computing_data_reduction CrystalStructure
_computing_publication_material 'CrystalStructure 3.7.0'
_computing_structure_refinement CRYSTALS
_computing_structure_solution SIR97
_diffrn_detector_area_resol_mean 7.31
_diffrn_measured_fraction_theta_full 0.987
_diffrn_measured_fraction_theta_max 0.974
_diffrn_measurement_device_type 'Rigaku Saturn'
_diffrn_measurement_method \w
_diffrn_radiation_type 'Mo K\a'
_diffrn_radiation_wavelength 0.71070
_diffrn_reflns_av_R_equivalents 0.036
_diffrn_reflns_limit_h_max 20
_diffrn_reflns_limit_h_min -20
_diffrn_reflns_limit_k_max 13
_diffrn_reflns_limit_k_min -13
_diffrn_reflns_limit_l_max 17
_diffrn_reflns_limit_l_min -21
_diffrn_reflns_number 10814
_diffrn_reflns_theta_full 25.00
_diffrn_reflns_theta_max 27.48
_exptl_absorpt_coefficient_mu 0.916
_exptl_absorpt_correction_T_max 0.982
_exptl_absorpt_correction_T_min 0.760
_exptl_absorpt_correction_type multi-scan
_exptl_absorpt_process_details 'Jacobson, R. (1998) Private communication'
_exptl_crystal_colour orange
_exptl_crystal_density_diffrn 1.478
_exptl_crystal_density_method 'not measured'
_exptl_crystal_description prism
_exptl_crystal_F_000 1300.48
_exptl_crystal_size_max 0.05
_exptl_crystal_size_mid 0.04
_exptl_crystal_size_min 0.02
_refine_diff_density_max 1.21
_refine_diff_density_min -0.57
_refine_ls_extinction_method none
_refine_ls_goodness_of_fit_ref 1.018
_refine_ls_hydrogen_treatment refall
_refine_ls_number_parameters 261
_refine_ls_number_reflns 2446
_refine_ls_R_factor_gt 0.0625
_refine_ls_shift/su_max 0.0000
_refine_ls_structure_factor_coef Fsqd
_refine_ls_weighting_details 'w = 1/[0.0004Fo^2^ + 3.0000\s(Fo^2^) + 0.5000]/(4Fo^2^)'
_refine_ls_weighting_scheme calc
_refine_ls_wR_factor_ref 0.1210
_reflns_number_gt 1634
_reflns_number_total 2446
_reflns_threshold_expression F^2^>2.0\s(F^2^)
_cod_data_source_file b617493k.txt
_cod_data_source_block '__Ni_eiao_phen'
_cod_original_formula_sum 'C24.64 H28.64 Cl1.92 N8 O4 Ni '
_cod_database_code 7202634

loop_
_symmetry_equiv_pos_site_id
_symmetry_equiv_pos_as_xyz
1 +X,+Y,+Z
2 -X,+Y,1/2-Z
3 -X,-Y,-Z
4 +X,-Y,1/2+Z
5 1/2+X,1/2+Y,+Z
6 1/2-X,1/2+Y,1/2-Z
7 1/2-X,1/2-Y,-Z
8 1/2+X,1/2-Y,1/2+Z

loop_
_atom_site_label
_atom_site_type_symbol
_atom_site_fract_x
_atom_site_fract_y
_atom_site_fract_z
_atom_site_U_iso_or_equiv
_atom_site_adp_type
_atom_site_occupancy
_atom_site_symmetry_multiplicity
_atom_site_calc_flag
_atom_site_refinement_flags
_atom_site_disorder_assembly
_atom_site_disorder_group
Ni(1) Ni 0.5000 0.17393(9) 0.2500 0.0293(2) Uani 1.00 2 d S . .
Cl(1) Cl 0.2674(2) 0.6363(4) 0.1513(2) 0.0578(16) Uani 0.33 1 d P . .
Cl(2) Cl 0.17866(12) 0.3265(2) 0.45861(17) 0.0798(9) Uani 0.64 1 d P . .
O(1) O 0.35123(14) 0.1463(3) 0.08616(17) 0.0358(9) Uani 1.00 1 d . . .
O(2) O 0.1810(2) 0.1378(4) 0.0147(2) 0.0454(11) Uani 1.00 1 d . . .
N(1) N 0.38006(18) 0.1950(3) 0.1643(2) 0.0280(10) Uani 1.00 1 d . . .
N(2) N 0.45284(18) 0.3046(3) 0.3170(2) 0.0277(9) Uani 1.00 1 d . . .
N(3) N 0.3416(2) 0.4047(3) 0.3205(2) 0.0413(12) Uani 1.00 1 d . . .
N(4) N 0.53027(17) 0.0238(3) 0.1829(2) 0.0277(10) Uani 1.00 1 d . . .
C(1) C 0.3348(2) 0.2757(4) 0.1899(2) 0.0329(13) Uani 1.00 1 d . . .
C(2) C 0.3741(2) 0.3286(4) 0.2738(2) 0.0268(11) Uani 1.00 1 d . . .
C(3) C 0.2611(6) 0.4769(12) 0.2768(7) 0.045(3) Uani 0.64 1 d P . .
C(4) C 0.2668(4) 0.5729(7) 0.2166(5) 0.043(2) Uani 0.64 1 d P . .
C(5) C 0.2537(12) 0.436(2) 0.3206(14) 0.056(6) Uani 0.37 1 d P . .
C(6) C 0.2214(8) 0.352(2) 0.3883(9) 0.110(7) Uani 0.37 1 d P . .
C(7) C 0.4026(2) 0.4294(4) 0.3973(3) 0.0366(14) Uani 1.00 1 d . . .
C(8) C 0.4702(2) 0.3659(4) 0.3938(2) 0.0288(12) Uani 1.00 1 d . . .
C(9) C 0.5597(2) 0.0237(5) 0.1162(2) 0.0352(14) Uani 1.00 1 d . . .
C(10) C 0.5799(2) -0.0857(5) 0.0795(3) 0.0379(14) Uani 1.00 1 d . . .
C(11) C 0.5670(2) -0.1977(5) 0.1112(3) 0.0415(15) Uani 1.00 1 d . . .
C(12) C 0.5332(2) -0.2046(4) 0.1796(2) 0.0356(13) Uani 1.00 1 d . . .
C(13) C 0.5165(2) -0.0898(4) 0.2140(2) 0.0301(12) Uani 1.00 1 d . . .
C(14) C 0.5160(2) -0.3196(5) 0.2172(3) 0.0404(14) Uani 1.00 1 d . . .
C(15) C 0.2878(11) 0.6579(19) 0.0427(9) 0.172(7) Uani 0.59 1 d P . .
H(1) H 0.282(2) 0.296(4) 0.156(3) 0.058(15) Uiso 1.00 1 c . . .
H(2) H 0.222(3) 0.407(4) 0.254(3) 0.053(15) Uiso 1.00 1 c . . .
H(3) H 0.247(2) 0.520(4) 0.330(2) 0.027(12) Uiso 1.00 1 c . . .
H(4) H 0.391(2) 0.482(3) 0.439(2) 0.027(11) Uiso 1.00 1 c . . .
H(5) H 0.525(2) 0.359(3) 0.438(2) 0.022(10) Uiso 1.00 1 c . . .
H(6) H 0.565(2) 0.105(3) 0.092(2) 0.014(10) Uiso 1.00 1 c . . .
H(7) H 0.597(2) -0.074(4) 0.028(3) 0.051(14) Uiso 1.00 1 c . . .
H(8) H 0.577(2) -0.277(4) 0.083(2) 0.039(12) Uiso 1.00 1 c . . .
H(9) H 0.525(2) -0.387(4) 0.190(2) 0.035(13) Uiso 1.00 1 c . . .
H(10) H 0.173(3) 0.211(5) -0.011(3) 0.07(2) Uiso 1.00 1 c . . .
H(11) H 0.229(3) 0.132(4) 0.033(3) 0.044(15) Uiso 1.00 1 c . . .

loop_
_atom_site_aniso_label
_atom_site_aniso_U_11
_atom_site_aniso_U_22
_atom_site_aniso_U_33
_atom_site_aniso_U_12
_atom_site_aniso_U_13
_atom_site_aniso_U_23
Ni(1) 0.0155(3) 0.0507(6) 0.0221(4) 0.0000 0.0064(2) 0.0000
Cl(1) 0.039(2) 0.071(4) 0.063(3) -0.006(2) 0.015(2) -0.008(2)
Cl(2) 0.0466(13) 0.083(2) 0.094(2) 0.0236(12) -0.0028(11) -0.0030(16)
O(1) 0.0209(14) 0.067(2) 0.0176(15) -0.0005(14) 0.0024(11) -0.0026(15)
O(2) 0.0212(18) 0.068(3) 0.041(2) -0.0145(18) 0.0003(14) 0.015(2)
N(1) 0.0167(15) 0.046(2) 0.0218(18) -0.0015(16) 0.0067(14) 0.0037(17)
N(2) 0.0146(15) 0.046(2) 0.0209(18) 0.0011(15) 0.0033(13) 0.0024(18)
N(3) 0.0191(17) 0.042(2) 0.058(2) 0.0028(17) 0.0044(17) -0.015(2)
N(4) 0.0150(15) 0.045(2) 0.0213(19) -0.0029(16) 0.0028(14) -0.0024(18)
C(1) 0.016(2) 0.045(3) 0.035(2) 0.000(2) 0.0033(19) 0.006(2)
C(2) 0.0169(19) 0.031(2) 0.033(2) -0.0026(18) 0.0082(17) -0.000(2)
C(3) 0.017(3) 0.064(8) 0.047(6) 0.014(4) 0.000(4) -0.024(6)
C(4) 0.038(4) 0.033(5) 0.051(5) 0.010(3) 0.004(3) 0.006(4)
C(5) 0.031(8) 0.051(15) 0.069(15) 0.017(8) -0.012(10) -0.031(12)
C(6) 0.029(7) 0.26(2) 0.042(8) -0.055(12) 0.017(6) 0.014(13)
C(7) 0.027(2) 0.032(3) 0.052(3) -0.001(2) 0.015(2) -0.017(2)
C(8) 0.024(2) 0.040(3) 0.023(2) 0.002(2) 0.0081(18) 0.003(2)
C(9) 0.028(2) 0.052(3) 0.024(2) -0.004(2) 0.0069(19) 0.001(2)
C(10) 0.032(2) 0.053(3) 0.032(2) -0.004(2) 0.013(2) -0.015(2)
C(11) 0.030(2) 0.054(4) 0.039(2) -0.011(2) 0.009(2) -0.021(2)
C(12) 0.023(2) 0.046(3) 0.035(2) -0.004(2) 0.0039(19) -0.010(2)
C(13) 0.0113(18) 0.047(3) 0.027(2) -0.0032(19) -0.0013(16) 0.002(2)
C(14) 0.026(2) 0.045(3) 0.048(3) -0.003(2) 0.007(2) -0.006(2)
C(15) 0.201(17) 0.21(2) 0.074(9) -0.101(15) -0.005(10) 0.059(11)

loop_
_atom_type_symbol
_atom_type_description
_atom_type_scat_dispersion_real
_atom_type_scat_dispersion_imag
_atom_type_scat_source
C C 0.003 0.002
;
International Tables for Crystallography
(1992, Vol. C, Tables 4.2.6.8 and 6.1.1.4)
;
H H 0.000 0.000
;
International Tables for Crystallography
(1992, Vol. C, Table 6.1.1.4)
;
N N 0.006 0.003
;
International Tables for Crystallography
(1992, Vol. C, Tables 4.2.6.8 and 6.1.1.4)
;
O O 0.011 0.006
;
International Tables for Crystallography
(1992, Vol. C, Tables 4.2.6.8 and 6.1.1.4)
;
Cl Cl 0.148 0.159
;
International Tables for Crystallography
(1992, Vol. C, Tables 4.2.6.8 and 6.1.1.4)
;
Ni Ni 0.339 1.112
;
International Tables for Crystallography
(1992, Vol. C, Tables 4.2.6.8 and 6.1.1.4)
;

loop_
_geom_angle_atom_site_label_1
_geom_angle_atom_site_label_2
_geom_angle_atom_site_label_3
_geom_angle
_geom_angle_publ_flag
_geom_angle_site_symmetry_1
_geom_angle_site_symmetry_2
_geom_angle_site_symmetry_3
N(1) Ni(1) N(1) 167.67(15) ? . . 65502
N(1) Ni(1) N(2) 80.07(12) ? . . .
N(1) Ni(1) N(2) 91.59(12) ? . . 65502
N(1) Ni(1) N(4) 94.41(12) ? . . .
N(1) Ni(1) N(4) 95.05(12) ? . . 65502
N(1) Ni(1) N(2) 91.59(12) ? 65502 . .
N(1) Ni(1) N(2) 80.07(12) ? 65502 . 65502
N(1) Ni(1) N(4) 95.05(12) ? 65502 . .
N(1) Ni(1) N(4) 94.41(12) ? 65502 . 65502
N(2) Ni(1) N(2) 95.35(14) ? . . 65502
N(2) Ni(1) N(4) 170.28(13) ? . . .
N(2) Ni(1) N(4) 92.79(14) ? . . 65502
N(2) Ni(1) N(4) 92.79(14) ? 65502 . .
N(2) Ni(1) N(4) 170.28(13) ? 65502 . 65502
N(4) Ni(1) N(4) 79.64(14) ? . . 65502
C(4) Cl(1) C(15) 152.9(8) ? . . .
C(6) Cl(2) C(15) 86.9(7) ? . . 56504
C(6) Cl(2) C(15) 87.2(11) ? . . 54506
C(15) Cl(2) C(15) 82.3(7) ? 56504 . 54506
Ni(1) N(1) O(1) 126.6(2) ? . . .
Ni(1) N(1) C(1) 113.8(2) ? . . .
O(1) N(1) C(1) 119.1(2) ? . . .
Ni(1) N(2) C(2) 109.7(2) ? . . .
Ni(1) N(2) C(8) 142.8(2) ? . . .
C(2) N(2) C(8) 107.1(3) ? . . .
C(2) N(3) C(3) 120.1(5) ? . . .
C(2) N(3) C(5) 134.8(8) ? . . .
C(2) N(3) C(7) 107.8(3) ? . . .
C(3) N(3) C(5) 33.2(10) ? . . .
C(3) N(3) C(7) 129.4(5) ? . . .
C(5) N(3) C(7) 114.6(9) ? . . .
Ni(1) N(4) C(9) 129.8(3) ? . . .
Ni(1) N(4) C(13) 113.2(2) ? . . .
C(9) N(4) C(13) 117.0(4) ? . . .
N(1) C(1) C(2) 114.6(3) ? . . .
N(2) C(2) N(3) 109.7(3) ? . . .
N(2) C(2) C(1) 121.7(4) ? . . .
N(3) C(2) C(1) 128.7(3) ? . . .
N(3) C(3) C(4) 116.0(8) ? . . .
N(3) C(3) C(5) 72.6(15) ? . . .
C(4) C(3) C(5) 164(2) ? . . .
Cl(1) C(4) C(3) 166.7(8) ? . . .
N(3) C(5) C(3) 74.2(17) ? . . .
N(3) C(5) C(6) 113.7(14) ? . . .
C(3) C(5) C(6) 168(2) ? . . .
Cl(2) C(6) C(5) 156.4(19) ? . . .
N(3) C(7) C(8) 106.0(4) ? . . .
N(2) C(8) C(7) 109.5(3) ? . . .
N(4) C(9) C(10) 123.4(5) ? . . .
C(9) C(10) C(11) 119.4(5) ? . . .
C(10) C(11) C(12) 120.2(5) ? . . .
C(11) C(12) C(13) 116.7(4) ? . . .
C(11) C(12) C(14) 124.5(4) ? . . .
C(13) C(12) C(14) 118.8(4) ? . . .
N(4) C(13) C(12) 123.3(4) ? . . .
N(4) C(13) C(13) 117.0(4) ? . . 65502
C(12) C(13) C(13) 119.7(4) ? . . 65502
C(12) C(14) C(14) 121.5(5) ? . . 65502
Cl(1) C(15) Cl(2) 105.0(9) ? . . 56404
Cl(1) C(15) Cl(2) 105.3(8) ? . . 55506
Cl(2) C(15) Cl(2) 97.7(8) ? 56404 . 55506
H(10) O(2) H(11) 104(5) ? . . .
N(1) C(1) H(1) 121(3) ? . . .
C(2) C(1) H(1) 124(3) ? . . .
N(3) C(3) H(2) 101(3) ? . . .
N(3) C(3) H(3) 103(2) ? . . .
C(4) C(3) H(2) 118(3) ? . . .
C(4) C(3) H(3) 109(2) ? . . .
C(5) C(3) H(2) 71(3) ? . . .
C(5) C(3) H(3) 55(3) ? . . .
H(2) C(3) H(3) 109(4) ? . . .
N(3) C(5) H(2) 97(3) ? . . .
N(3) C(5) H(3) 113(3) ? . . .
C(3) C(5) H(2) 59(3) ? . . .
C(3) C(5) H(3) 74(3) ? . . .
C(6) C(5) H(2) 110(3) ? . . .
C(6) C(5) H(3) 109(3) ? . . .
H(2) C(5) H(3) 113(4) ? . . .
N(3) C(7) H(4) 120(2) ? . . .
C(8) C(7) H(4) 134(2) ? . . .
N(2) C(8) H(5) 122(2) ? . . .
C(7) C(8) H(5) 128(2) ? . . .
N(4) C(9) H(6) 116(2) ? . . .
C(10) C(9) H(6) 120(2) ? . . .
C(9) C(10) H(7) 116(2) ? . . .
C(11) C(10) H(7) 125(2) ? . . .
C(10) C(11) H(8) 120(2) ? . . .
C(12) C(11) H(8) 120(2) ? . . .
C(12) C(14) H(9) 114(3) ? . . .
C(14) C(14) H(9) 125(3) ? 65502 . .
C(3) H(2) C(5) 49(2) ? . . .
C(3) H(3) C(5) 51(2) ? . . .

loop_
_geom_bond_atom_site_label_1
_geom_bond_atom_site_label_2
_geom_bond_distance
_geom_bond_publ_flag
_geom_bond_site_symmetry_1
_geom_bond_site_symmetry_2
Ni(1) N(1) 2.100(2) ? . .
Ni(1) N(1) 2.100(2) ? . 65502
Ni(1) N(2) 2.080(3) ? . .
Ni(1) N(2) 2.080(3) ? . 65502
Ni(1) N(4) 2.095(3) ? . .
Ni(1) N(4) 2.095(3) ? . 65502
Cl(1) C(4) 1.265(10) ? . .
Cl(1) C(15) 1.919(17) ? . .
Cl(2) C(6) 1.555(17) ? . .
Cl(2) C(15) 1.947(15) ? . 56504
Cl(2) C(15) 1.90(2) ? . 54506
O(1) N(1) 1.324(4) ? . .
N(1) C(1) 1.306(6) ? . .
N(2) C(2) 1.331(4) ? . .
N(2) C(8) 1.363(5) ? . .
N(3) C(2) 1.343(6) ? . .
N(3) C(3) 1.542(11) ? . .
N(3) C(5) 1.53(2) ? . .
N(3) C(7) 1.386(5) ? . .
N(4) C(9) 1.327(6) ? . .
N(4) C(13) 1.366(6) ? . .
C(1) C(2) 1.443(5) ? . .
C(3) C(4) 1.445(15) ? . .
C(3) C(5) 0.88(2) ? . .
C(5) C(6) 1.64(3) ? . .
C(7) C(8) 1.348(6) ? . .
C(9) C(10) 1.405(8) ? . .
C(10) C(11) 1.350(8) ? . .
C(11) C(12) 1.404(7) ? . .
C(12) C(13) 1.415(7) ? . .
C(12) C(14) 1.446(7) ? . .
C(13) C(13) 1.444(6) ? . 65502
C(14) C(14) 1.337(8) ? . 65502
C(1) H(1) 0.92(4) ? . .
C(7) H(4) 0.95(4) ? . .
C(8) H(5) 0.99(3) ? . .
C(9) H(6) 0.98(4) ? . .
C(10) H(7) 0.97(5) ? . .
C(11) H(8) 1.01(4) ? . .
C(14) H(9) 0.88(4) ? . .

loop_
_geom_contact_atom_site_label_1
_geom_contact_atom_site_label_2
_geom_contact_distance
_geom_contact_publ_flag
_geom_contact_site_symmetry_1
_geom_contact_site_symmetry_2
Cl(2) Cl(2) 2.893(3) ? . 55607
Cl(2) C(6) 3.190(19) ? . 55607
O(1) O(2) 2.766(4) ? . .
O(1) O(2) 2.794(5) ? . 55507
O(1) C(10) 3.317(6) ? . 65503
O(2) O(1) 2.766(4) ? . .
O(2) O(1) 2.794(5) ? . 55507
O(2) O(2) 3.488(5) ? . 55507
O(2) N(1) 3.564(4) ? . .
O(2) N(1) 3.309(5) ? . 55507
O(2) C(1) 3.550(5) ? . .
O(2) C(1) 3.391(6) ? . 55507
O(2) C(5) 3.36(2) ? . 54506
O(2) C(7) 3.209(6) ? . 54506
O(2) C(8) 3.519(4) ? . 45408
O(2) C(11) 3.343(7) ? . 45505
O(2) C(15) 3.39(2) ? . 55507
N(1) O(2) 3.564(4) ? . .
N(1) O(2) 3.309(5) ? . 55507
C(1) O(2) 3.550(5) ? . .
C(1) O(2) 3.391(6) ? . 55507
C(4) C(9) 3.433(7) ? . 45505
C(5) O(2) 3.36(2) ? . 55506
C(6) Cl(2) 3.190(19) ? . 55607
C(7) O(2) 3.209(6) ? . 55506
C(8) O(2) 3.519(4) ? . 55508
C(9) C(4) 3.433(7) ? . 54505
C(9) C(10) 3.409(5) ? . 65503
C(10) O(1) 3.317(6) ? . 65503
C(10) C(9) 3.409(5) ? . 65503
C(11) O(2) 3.343(7) ? . 54505
C(15) O(2) 3.39(2) ? . 55507
C(15) C(15) 2.53(2) ? . 56507
Cl(1) H(2) 3.20(5) ? . .
Cl(1) H(2) 3.26(5) ? . 55506
Cl(1) H(3) 3.29(4) ? . .
Cl(1) H(6) 3.28(3) ? . 45505
Cl(2) H(3) 3.38(4) ? . .
Cl(2) H(6) 3.39(4) ? . 45508
Cl(2) H(7) 3.35(5) ? . 45508
O(1) H(3) 2.80(4) ? . 54506
O(1) H(7) 2.42(5) ? . 65503
O(1) H(10) 3.03(5) ? . .
O(1) H(10) 1.93(6) ? . 55507
O(1) H(11) 2.00(4) ? . .
O(1) H(11) 3.11(4) ? . 55507
O(2) H(1) 2.95(4) ? . .
O(2) H(1) 3.11(5) ? . 55507
O(2) H(3) 2.76(4) ? . 54506
O(2) H(4) 2.32(4) ? . 54506
O(2) H(5) 2.56(3) ? . 45408
O(2) H(7) 3.44(4) ? . 45505
O(2) H(8) 2.52(4) ? . 45505
O(2) H(10) 0.87(6) ? . .
O(2) H(10) 2.97(6) ? . 55507
O(2) H(11) 0.78(4) ? . .
O(2) H(11) 3.13(5) ? . 55507
N(1) H(3) 2.88(4) ? . 54506
N(1) H(7) 3.53(5) ? . 65503
N(1) H(10) 2.59(5) ? . 55507
N(1) H(11) 2.87(4) ? . .
N(2) H(9) 3.33(4) ? . 66502
N(3) H(2) 1.99(4) ? . .
N(3) H(3) 2.07(4) ? . .
N(3) H(9) 3.22(4) ? . 66502
N(4) H(2) 3.34(4) ? . 54505
N(4) H(7) 3.50(4) ? . 65503
C(1) H(2) 2.83(5) ? . .
C(1) H(3) 3.04(4) ? . 54506
C(1) H(10) 2.89(6) ? . 55507
C(1) H(11) 3.05(4) ? . .
C(2) H(2) 2.64(5) ? . .
C(2) H(3) 3.30(4) ? . .
C(2) H(9) 3.46(4) ? . 66502
C(3) H(2) 0.99(4) ? . .
C(3) H(3) 1.08(4) ? . .
C(3) H(11) 3.47(5) ? . 55506
C(4) H(2) 2.10(5) ? . .
C(4) H(3) 2.07(4) ? . .
C(4) H(6) 3.42(3) ? . 45505
C(4) H(9) 3.43(3) ? . 66502
C(5) H(2) 1.10(5) ? . .
C(5) H(3) 0.92(5) ? . .
C(5) H(11) 3.11(5) ? . 55506
C(6) H(2) 2.26(5) ? . .
C(6) H(3) 2.13(5) ? . .
C(6) H(11) 3.27(5) ? . 55506
C(7) H(2) 3.25(4) ? . .
C(7) H(3) 2.71(3) ? . .
C(7) H(5) 3.44(3) ? . 66603
C(7) H(8) 3.17(4) ? . 66502
C(7) H(9) 2.91(4) ? . 66502
C(7) H(11) 3.53(5) ? . 55506
C(8) H(4) 3.42(3) ? . 66603
C(8) H(8) 3.21(3) ? . 55504
C(8) H(9) 2.99(4) ? . 66502
C(8) H(10) 3.42(5) ? . 55508
C(9) H(2) 3.23(4) ? . 54505
C(9) H(7) 3.01(3) ? . 65503
C(10) H(1) 3.51(4) ? . 54505
C(10) H(2) 3.12(4) ? . 54505
C(10) H(6) 3.12(3) ? . 65503
C(10) H(7) 3.43(4) ? . 65503
C(10) H(10) 3.30(6) ? . 54505
C(11) H(1) 3.49(5) ? . 54505
C(11) H(2) 3.14(4) ? . 54505
C(11) H(5) 3.19(3) ? . 55404
C(11) H(6) 3.53(3) ? . 65503
C(11) H(10) 3.22(6) ? . 54505
C(12) H(2) 3.28(4) ? . 54505
C(13) H(2) 3.34(5) ? . 54505
C(15) H(11) 3.32(5) ? . 55507
H(1) O(2) 2.95(4) ? . .
H(1) O(2) 3.11(5) ? . 55507
H(1) C(10) 3.51(4) ? . 45505
H(1) C(11) 3.49(5) ? . 45505
H(1) H(2) 2.46(8) ? . .
H(1) H(3) 3.02(6) ? . 54506
H(1) H(7) 3.49(6) ? . 45505
H(1) H(8) 3.40(6) ? . 45505
H(1) H(10) 2.92(6) ? . .
H(1) H(10) 2.70(8) ? . 55507
H(1) H(11) 2.60(6) ? . .
H(1) H(11) 3.13(7) ? . 55507
H(2) Cl(1) 3.20(5) ? . .
H(2) Cl(1) 3.26(5) ? . 54506
H(2) N(3) 1.99(4) ? . .
H(2) N(4) 3.34(4) ? . 45505
H(2) C(1) 2.83(5) ? . .
H(2) C(2) 2.64(5) ? . .
H(2) C(3) 0.99(4) ? . .
H(2) C(4) 2.10(5) ? . .
H(2) C(5) 1.10(5) ? . .
H(2) C(6) 2.26(5) ? . .
H(2) C(7) 3.25(4) ? . .
H(2) C(9) 3.23(4) ? . 45505
H(2) C(10) 3.12(4) ? . 45505
H(2) C(11) 3.14(4) ? . 45505
H(2) C(12) 3.28(4) ? . 45505
H(2) C(13) 3.34(5) ? . 45505
H(2) H(1) 2.46(8) ? . .
H(2) H(3) 1.69(6) ? . .
H(2) H(4) 3.56(5) ? . .
H(3) Cl(1) 3.29(4) ? . .
H(3) Cl(2) 3.38(4) ? . .
H(3) O(1) 2.80(4) ? . 55506
H(3) O(2) 2.76(4) ? . 55506
H(3) N(1) 2.88(4) ? . 55506
H(3) N(3) 2.07(4) ? . .
H(3) C(1) 3.04(4) ? . 55506
H(3) C(2) 3.30(4) ? . .
H(3) C(3) 1.08(4) ? . .
H(3) C(4) 2.07(4) ? . .
H(3) C(5) 0.92(5) ? . .
H(3) C(6) 2.13(5) ? . .
H(3) C(7) 2.71(3) ? . .
H(3) H(1) 3.02(6) ? . 55506
H(3) H(2) 1.69(6) ? . .
H(3) H(4) 2.58(4) ? . .
H(3) H(10) 3.50(7) ? . 55506
H(3) H(11) 2.45(6) ? . 55506
H(4) O(2) 2.32(4) ? . 55506
H(4) C(8) 3.42(3) ? . 66603
H(4) H(2) 3.56(5) ? . .
H(4) H(3) 2.58(4) ? . .
H(4) H(5) 2.68(5) ? . 66603
H(4) H(8) 2.68(6) ? . 66502
H(4) H(9) 3.21(6) ? . 66502
H(4) H(10) 3.05(7) ? . 55506
H(4) H(11) 2.73(6) ? . 55506
H(5) O(2) 2.56(3) ? . 55508
H(5) C(7) 3.44(3) ? . 66603
H(5) C(11) 3.19(3) ? . 55504
H(5) H(4) 2.68(5) ? . 66603
H(5) H(7) 3.44(6) ? . 55504
H(5) H(8) 2.41(5) ? . 55504
H(5) H(9) 3.38(5) ? . 66502
H(5) H(10) 2.52(6) ? . 55508
H(5) H(11) 3.34(5) ? . 55508
H(6) Cl(1) 3.28(3) ? . 54505
H(6) Cl(2) 3.39(4) ? . 55408
H(6) C(4) 3.42(3) ? . 54505
H(6) C(10) 3.12(3) ? . 65503
H(6) C(11) 3.53(3) ? . 65503
H(6) H(7) 2.86(4) ? . 65503
H(7) Cl(2) 3.35(5) ? . 55408
H(7) O(1) 2.42(5) ? . 65503
H(7) O(2) 3.44(4) ? . 54505
H(7) N(1) 3.53(5) ? . 65503
H(7) N(4) 3.50(4) ? . 65503
H(7) C(9) 3.01(4) ? . 65503
H(7) C(10) 3.43(4) ? . 65503
H(7) H(1) 3.49(6) ? . 54505
H(7) H(5) 3.44(6) ? . 55404
H(7) H(6) 2.86(5) ? . 65503
H(7) H(7) 3.50(6) ? . 65503
H(7) H(10) 2.82(8) ? . 54505
H(7) H(11) 3.46(7) ? . 65503
H(8) O(2) 2.52(4) ? . 54505
H(8) C(7) 3.17(4) ? . 64502
H(8) C(8) 3.21(3) ? . 55404
H(8) H(1) 3.40(6) ? . 54505
H(8) H(4) 2.68(6) ? . 64502
H(8) H(5) 2.41(5) ? . 55404
H(8) H(10) 2.55(8) ? . 54505
H(8) H(11) 3.07(7) ? . 54505
H(9) N(2) 3.33(4) ? . 64502
H(9) N(3) 3.22(4) ? . 64502
H(9) C(2) 3.46(4) ? . 64502
H(9) C(4) 3.43(3) ? . 64502
H(9) C(7) 2.91(4) ? . 64502
H(9) C(8) 2.99(4) ? . 64502
H(9) H(4) 3.21(6) ? . 64502
H(9) H(5) 3.38(5) ? . 64502
H(10) O(1) 3.03(5) ? . .
H(10) O(1) 1.93(6) ? . 55507
H(10) O(2) 0.87(6) ? . .
H(10) O(2) 2.97(6) ? . 55507
H(10) N(1) 2.59(5) ? . 55507
H(10) C(1) 2.89(6) ? . 55507
H(10) C(8) 3.42(5) ? . 45408
H(10) C(10) 3.30(6) ? . 45505
H(10) C(11) 3.22(6) ? . 45505
H(10) H(1) 2.92(6) ? . .
H(10) H(1) 2.70(8) ? . 55507
H(10) H(3) 3.50(7) ? . 54506
H(10) H(4) 3.05(7) ? . 54506
H(10) H(5) 2.52(6) ? . 45408
H(10) H(7) 2.82(8) ? . 45505
H(10) H(8) 2.55(8) ? . 45505
H(10) H(10) 2.66(8) ? . 55507
H(10) H(11) 1.30(7) ? . .
H(10) H(11) 2.47(8) ? . 55507
H(11) O(1) 2.00(4) ? . .
H(11) O(1) 3.11(4) ? . 55507
H(11) O(2) 0.78(4) ? . .
H(11) O(2) 3.13(5) ? . 55507
H(11) N(1) 2.87(4) ? . .
H(11) C(1) 3.05(4) ? . .
H(11) C(3) 3.47(5) ? . 54506
H(11) C(5) 3.11(5) ? . 54506
H(11) C(6) 3.27(5) ? . 54506
H(11) C(7) 3.53(5) ? . 54506
H(11) C(15) 3.32(5) ? . 55507
H(11) H(1) 2.60(6) ? . .
H(11) H(1) 3.13(7) ? . 55507
H(11) H(3) 2.45(6) ? . 54506
H(11) H(4) 2.73(6) ? . 54506
H(11) H(5) 3.34(5) ? . 45408
H(11) H(7) 3.46(7) ? . 65503
H(11) H(8) 3.07(7) ? . 45505
H(11) H(10) 1.30(7) ? . .
H(11) H(10) 2.47(8) ? . 55507
H(11) H(11) 2.93(7) ? . 55507
